data_4318387
loop_
_publ_author_name
'Brian K. Breedlove'
'Philip E. Fanwick'
'Clifford P. Kubiak'

_publ_contact_author_address
;    Department of Chemistry
      Purdue University
      W. Lafayette
      IN 47907
      USA
;
_publ_contact_author_email fanwick@.xray.chem.purdue.edu
_publ_contact_author_fax 1(765)4940239
_publ_contact_author_name 'Phillip E. Fanwick'
_publ_contact_author_phone 1(765)4944572
_publ_section_title
;
 Tin-Capped Trinuclear Nickel Clusters: Redox Isomerism between
 \m3-Stannyl and \m3-Stannylene Clusters of the Class
 [Ni3(dppm)3(\m3-I)(\m3-SnClx)]n+ (x= 2,n= 1;x= 3,n= 0)
;
_journal_name_full 'Inorganic Chemistry'
_journal_page_first 4306
_journal_page_last 4308
_journal_paper_doi 10.1021/ic020108a
_journal_volume 41
_journal_year 2002
_chemical_formula_sum 'C78 H72 Cl8 F6 I Ni3 P7 Sn'
_chemical_formula_weight 2045.60
_chemical_name_systematic ' ?'
_space_group_IT_number 14
_symmetry_cell_setting monoclinic
_symmetry_space_group_name_Hall '-P 2yn'
_symmetry_space_group_name_H-M 'P 1 21/n 1'
_atom_type_scat_source 'International Tables for Crystallography (Vol C)'
_cell_angle_alpha 90.00
_cell_angle_beta 108.06(3)
_cell_angle_gamma 90.00
_cell_formula_units_Z 4
_cell_length_a 11.878(4)
_cell_length_b 41.277(6)
_cell_length_c 17.831(4)
_cell_measurement_reflns_used 25
_cell_measurement_temperature 203
_cell_measurement_theta_max 13
_cell_measurement_theta_min 10
_cell_volume 8312(4)
_computing_cell_refinement CAD4_(Enraf-Nonius,_1977)
_computing_data_collection CAD4_(Enraf-Nonius,_1977)
_computing_data_reduction PROCESS_MolEN_(Fair,_1990)
_computing_publication_material CIF_VAX_MolEN_(Fair,_1990)
_computing_structure_refinement SHELX97_(Sheldrick,_1997)
_computing_structure_solution PATTY_(DIRDIF92,_Beurskins,_1992)
_diffrn_ambient_temperature 203
_diffrn_measurement_device_type Enraf_Nonius_CAD4
_diffrn_radiation_type Mo-K\a
_diffrn_radiation_wavelength 0.71073
_diffrn_reflns_av_R_equivalents 0.037
_diffrn_reflns_limit_h_max 12
_diffrn_reflns_limit_h_min 0
_diffrn_reflns_limit_k_max 42
_diffrn_reflns_limit_k_min 0
_diffrn_reflns_limit_l_max 17
_diffrn_reflns_limit_l_min -18
_diffrn_reflns_number 9929
_diffrn_reflns_theta_max 21.27
_diffrn_reflns_theta_min 2.54
_diffrn_standards_decay_% 1.77
_diffrn_standards_interval_time 83
_diffrn_standards_number 3
_exptl_absorpt_coefficient_mu 1.786
_exptl_absorpt_correction_T_max 0.6399
_exptl_absorpt_correction_T_min 0.3523
_exptl_absorpt_correction_type refdelf_(Walker_&_Stuart,_1983)
_exptl_crystal_colour red
_exptl_crystal_density_diffrn 1.63
_exptl_crystal_description cube
_exptl_crystal_F_000 4088
_exptl_crystal_size_max 0.50
_exptl_crystal_size_mid 0.36
_exptl_crystal_size_min 0.25
_refine_diff_density_max 2.01
_refine_diff_density_min -1.76
_refine_ls_extinction_method none
_refine_ls_goodness_of_fit_ref 1.097
_refine_ls_hydrogen_treatment H_atoms_riding
_refine_ls_matrix_type full
_refine_ls_number_parameters 937
_refine_ls_number_reflns 9197
_refine_ls_number_restraints 0
_refine_ls_R_factor_gt 0.051
_refine_ls_shift/su_max 0.017
_refine_ls_structure_factor_coef Fsqd
_refine_ls_weighting_details 'w=1/[\s^2^(Fo^2^)+(0.0361P)^2^+102.4556P] where P=(Fo^2^+2Fc^2^)'
_refine_ls_weighting_scheme calc
_refine_ls_wR_factor_ref 0.145
_reflns_number_gt 6332
_reflns_number_total 9197
_reflns_threshold_expression >2.0sigma(I)
_cod_data_source_file ic020108a_2.cif
_cod_data_source_block BKBLT
_cod_depositor_comments
;
The following automatic conversions were performed:

'_refine_ls_weighting_scheme' value 'calc ' changed to 'calc'
according to the built-in table from CIF Core dictionary named
'cif_core.dic' version 2.4.1 from 2010-06-29.

Automatic conversion script
Id: cif_fix_values 1646 2011-03-28 12:23:43Z adriana 
;
_cod_original_cell_volume 8312(7)
_cod_original_formula_sum 'C78 H72 Cl8 F6 I1 Ni3 P7 Sn1'
_cod_database_code 4318387

loop_
_symmetry_equiv_pos_as_xyz
'x, y, z'
'-x+1/2, y+1/2, -z+1/2'
'-x, -y, -z'
'x+1/2, -y+1/2, z+1/2'

loop_
_atom_site_aniso_label
_atom_site_aniso_U_11
_atom_site_aniso_U_22
_atom_site_aniso_U_33
_atom_site_aniso_U_12
_atom_site_aniso_U_13
_atom_site_aniso_U_23
I 0.0253(4) 0.0275(4) 0.0278(4) 0.0022(4) 0.0111(3) -0.0004(3)
Sn 0.0220(4) 0.0254(5) 0.0267(5) 0.0000(4) 0.0089(4) -0.0010(4)
Ni(1) 0.0242(8) 0.0184(8) 0.0220(8) 0.0003(6) 0.0063(6) 0.0007(6)
Ni(2) 0.0204(8) 0.0191(8) 0.0209(8) 0.0011(6) 0.0055(6) 0.0015(6)
Ni(3) 0.0211(8) 0.0188(8) 0.0212(8) -0.0004(6) 0.0041(6) -0.0002(6)
Cl(1) 0.0312(17) 0.0324(17) 0.0439(19) 0.0062(14) 0.0138(15) -0.0022(15)
Cl(2) 0.051(2) 0.053(2) 0.072(2) 0.0103(18) 0.0418(19) 0.0254(19)
Cl(91) 0.218(9) 0.112(5) 0.245(10) -0.082(6) -0.092(7) 0.086(6)
Cl(92) 0.62(2) 0.086(5) 0.340(13) -0.128(8) 0.395(16) -0.090(6)
Cl(93) 0.286(11) 0.223(9) 0.202(8) -0.155(8) 0.183(9) -0.109(7)
Cl(94) 0.184(8) 0.127(6) 0.365(13) -0.083(6) -0.141(9) 0.121(8)
Cl(95) 0.139(7) 0.432(18) 0.147(7) 0.000(9) 0.003(6) -0.069(9)
Cl(96) 0.187(11) 0.61(3) 0.365(19) 0.015(14) -0.162(12) 0.24(2)
P(1) 0.0284(18) 0.0230(17) 0.0245(17) 0.0012(14) 0.0060(14) 0.0029(14)
P(2) 0.0239(17) 0.0228(17) 0.0217(16) -0.0009(14) 0.0051(13) 0.0013(13)
P(3) 0.0232(17) 0.0211(16) 0.0219(16) -0.0034(13) 0.0064(13) 0.0001(13)
P(4) 0.0265(17) 0.0199(16) 0.0230(17) 0.0002(13) 0.0041(14) 0.0012(13)
P(5) 0.0236(17) 0.0217(17) 0.0268(18) 0.0005(14) 0.0057(14) -0.0033(14)
P(6) 0.0301(18) 0.0204(16) 0.0249(17) 0.0022(14) 0.0063(14) 0.0009(14)
P(100) 0.063(3) 0.047(2) 0.056(3) 0.001(2) 0.021(2) -0.004(2)
F(1) 0.051(5) 0.084(6) 0.059(5) -0.006(5) 0.019(4) 0.002(5)
F(2) 0.112(8) 0.121(9) 0.081(7) -0.022(7) 0.032(6) -0.053(7)
F(3) 0.082(7) 0.063(6) 0.164(11) 0.021(5) 0.007(7) 0.048(7)
F(4) 0.084(7) 0.115(8) 0.101(8) -0.035(6) 0.016(6) -0.056(7)
F(5) 0.178(12) 0.092(8) 0.113(9) 0.003(8) 0.072(8) 0.058(7)
F(6) 0.106(8) 0.112(9) 0.176(12) -0.016(7) 0.093(8) -0.021(8)
C(12) 0.027(6) 0.024(6) 0.014(6) -0.003(5) 0.006(5) 0.002(5)
C(34) 0.025(7) 0.017(6) 0.034(7) 0.006(5) 0.007(6) 0.005(5)
C(56) 0.036(7) 0.018(6) 0.023(7) -0.001(5) 0.008(5) -0.001(5)
C(111) 0.026(7) 0.026(7) 0.030(7) 0.010(6) 0.000(6) 0.008(6)
C(112) 0.037(8) 0.043(8) 0.041(9) 0.000(7) 0.009(7) 0.008(7)
C(113) 0.063(11) 0.066(10) 0.036(9) 0.031(8) 0.010(8) 0.021(8)
C(114) 0.038(9) 0.090(12) 0.055(11) 0.022(8) 0.007(8) 0.021(9)
C(115) 0.042(9) 0.049(9) 0.060(10) 0.017(7) 0.010(8) -0.001(8)
C(116) 0.048(9) 0.039(8) 0.028(8) 0.001(7) 0.008(7) 0.004(6)
C(121) 0.044(8) 0.026(7) 0.020(6) 0.009(6) 0.016(6) 0.003(5)
C(122) 0.053(9) 0.033(8) 0.035(8) 0.004(7) 0.012(7) 0.003(6)
C(123) 0.077(11) 0.030(8) 0.050(9) -0.015(8) 0.019(8) 0.001(7)
C(124) 0.076(11) 0.037(9) 0.056(10) -0.010(8) 0.024(9) 0.015(8)
C(125) 0.059(10) 0.055(10) 0.041(8) -0.002(8) 0.022(7) -0.002(7)
C(126) 0.037(8) 0.026(7) 0.034(7) -0.007(6) 0.007(6) 0.006(6)
C(211) 0.028(7) 0.018(7) 0.025(7) 0.005(6) 0.002(6) 0.008(5)
C(212) 0.040(8) 0.032(8) 0.027(7) -0.012(6) 0.004(6) -0.005(6)
C(213) 0.060(10) 0.034(8) 0.046(9) 0.005(7) 0.025(7) 0.001(7)
C(214) 0.083(12) 0.039(9) 0.048(9) 0.000(9) 0.020(9) -0.025(7)
C(215) 0.054(9) 0.038(8) 0.041(8) -0.013(7) 0.002(7) -0.012(7)
C(216) 0.033(8) 0.036(8) 0.040(8) -0.003(6) 0.008(6) -0.003(6)
C(221) 0.021(7) 0.030(7) 0.023(7) -0.009(5) -0.005(6) 0.001(5)
C(222) 0.028(8) 0.039(8) 0.036(8) -0.003(6) 0.008(6) 0.010(6)
C(223) 0.024(8) 0.064(10) 0.066(11) 0.008(7) 0.015(8) 0.007(8)
C(224) 0.023(8) 0.067(11) 0.091(13) 0.003(8) -0.001(9) 0.011(10)
C(225) 0.037(9) 0.056(10) 0.055(10) 0.001(7) -0.011(8) 0.002(8)
C(226) 0.032(8) 0.045(8) 0.033(8) -0.005(6) 0.002(6) 0.012(6)
C(311) 0.021(6) 0.016(6) 0.027(7) -0.001(5) -0.001(5) 0.002(5)
C(312) 0.028(7) 0.034(8) 0.041(8) -0.005(6) 0.014(6) -0.003(6)
C(313) 0.032(8) 0.043(8) 0.037(8) -0.008(7) 0.014(6) -0.004(7)
C(314) 0.057(9) 0.034(8) 0.041(8) -0.009(7) 0.019(7) -0.019(6)
C(315) 0.048(9) 0.029(8) 0.054(9) -0.023(7) 0.018(7) -0.015(7)
C(316) 0.041(8) 0.033(8) 0.042(8) 0.003(6) 0.025(6) -0.008(6)
C(321) 0.025(7) 0.018(6) 0.028(7) -0.001(5) 0.009(6) 0.000(5)
C(322) 0.030(8) 0.061(9) 0.037(8) -0.008(7) 0.005(6) 0.002(7)
C(323) 0.042(9) 0.077(11) 0.030(8) -0.015(8) 0.009(7) 0.007(8)
C(324) 0.046(9) 0.055(9) 0.047(9) -0.012(7) 0.026(8) -0.017(8)
C(325) 0.023(7) 0.032(7) 0.046(9) -0.002(6) 0.007(6) -0.001(6)
C(326) 0.034(8) 0.036(7) 0.029(7) 0.001(6) 0.010(6) 0.012(6)
C(411) 0.037(7) 0.028(7) 0.024(7) -0.002(6) 0.005(6) 0.011(6)
C(412) 0.080(10) 0.024(7) 0.039(8) 0.017(7) 0.032(8) 0.014(6)
C(413) 0.086(12) 0.049(10) 0.057(10) 0.029(8) 0.049(9) 0.012(8)
C(414) 0.078(11) 0.064(11) 0.057(10) 0.012(9) 0.047(9) 0.026(9)
C(415) 0.063(10) 0.042(9) 0.045(9) 0.009(8) 0.025(8) 0.023(7)
C(416) 0.034(8) 0.044(8) 0.033(8) -0.003(6) 0.009(6) 0.003(7)
C(421) 0.040(8) 0.019(7) 0.034(8) -0.001(6) 0.007(7) 0.008(6)
C(422) 0.039(9) 0.033(8) 0.047(9) 0.002(6) -0.013(7) 0.001(7)
C(423) 0.045(9) 0.038(8) 0.058(10) -0.003(7) -0.013(8) -0.006(7)
C(424) 0.031(8) 0.056(10) 0.058(11) 0.008(7) -0.003(8) 0.037(8)
C(425) 0.034(8) 0.066(10) 0.049(10) 0.014(7) 0.015(7) 0.025(8)
C(426) 0.036(8) 0.045(8) 0.038(8) 0.003(7) 0.009(7) 0.017(7)
C(511) 0.036(8) 0.010(6) 0.032(7) 0.002(5) 0.001(6) -0.010(5)
C(512) 0.050(9) 0.040(8) 0.021(7) 0.007(7) 0.003(6) -0.001(6)
C(513) 0.093(13) 0.053(10) 0.033(9) 0.003(9) 0.023(9) 0.002(7)
C(514) 0.097(14) 0.051(10) 0.034(9) -0.004(10) 0.008(10) 0.003(8)
C(515) 0.057(10) 0.046(9) 0.045(10) 0.007(8) -0.023(8) -0.002(8)
C(516) 0.031(8) 0.033(8) 0.044(9) -0.001(6) -0.015(7) 0.001(6)
C(521) 0.019(6) 0.035(8) 0.031(7) -0.003(6) 0.007(5) -0.010(6)
C(522) 0.036(9) 0.046(9) 0.102(13) -0.004(7) 0.023(9) -0.026(9)
C(523) 0.043(10) 0.097(14) 0.123(16) -0.015(10) 0.036(10) -0.080(12)
C(524) 0.037(10) 0.122(17) 0.091(13) -0.023(11) 0.034(9) -0.043(12)
C(525) 0.048(10) 0.063(11) 0.066(10) -0.010(8) 0.023(8) 0.007(9)
C(526) 0.028(7) 0.054(9) 0.045(8) -0.005(7) 0.019(6) -0.005(7)
C(611) 0.039(7) 0.014(7) 0.025(7) 0.003(5) -0.002(6) -0.002(5)
C(612) 0.066(10) 0.027(8) 0.045(9) 0.020(7) 0.013(7) -0.001(7)
C(613) 0.087(13) 0.040(9) 0.055(10) 0.018(9) 0.007(10) 0.002(8)
C(614) 0.050(9) 0.055(10) 0.060(10) 0.007(8) 0.022(8) -0.022(8)
C(615) 0.066(12) 0.055(11) 0.088(13) 0.028(9) 0.014(10) -0.013(10)
C(616) 0.054(9) 0.046(9) 0.030(8) 0.011(7) 0.013(7) -0.004(7)
C(621) 0.039(8) 0.028(7) 0.027(7) -0.006(6) 0.000(6) 0.000(6)
C(622) 0.071(10) 0.034(8) 0.036(8) -0.006(8) 0.020(7) 0.003(7)
C(623) 0.064(11) 0.044(9) 0.064(11) -0.029(8) 0.012(9) 0.008(8)
C(624) 0.066(11) 0.074(12) 0.067(11) -0.035(10) 0.027(10) 0.010(10)
C(625) 0.046(9) 0.093(12) 0.032(8) -0.010(9) 0.019(7) 0.005(8)
C(626) 0.035(8) 0.044(8) 0.033(8) -0.013(6) 0.009(6) -0.001(6)
C(912) 0.25(4) 0.12(2) 0.18(3) 0.01(2) 0.04(3) 0.11(2)
C(934) 0.23(3) 0.104(18) 0.065(14) -0.003(19) -0.020(17) 0.010(13)
C(956) 0.10(2) 0.24(3) 0.23(4) -0.09(2) 0.02(2) -0.13(3)

loop_
_atom_site_label
_atom_site_fract_x
_atom_site_fract_y
_atom_site_fract_z
_atom_site_U_iso_or_equiv
_atom_site_thermal_displace_type
_atom_site_calc_flag
I 0.22380(6) 0.635588(18) 0.24178(4) 0.0262(2) Uani ?
Sn 0.50534(7) 0.612965(18) 0.14959(4) 0.0244(3) Uani ?
Ni(1) 0.36198(12) 0.66001(3) 0.16566(8) 0.0217(4) Uani ?
Ni(2) 0.29643(12) 0.60297(3) 0.13987(8) 0.0203(4) Uani ?
Ni(3) 0.44454(12) 0.61889(3) 0.27003(8) 0.0209(4) Uani ?
Cl(1) 0.6224(3) 0.56460(7) 0.15240(18) 0.0353(10) Uani ?
Cl(2) 0.5931(3) 0.63727(8) 0.0606(2) 0.0535(11) Uani ?
Cl(91) 0.0261(8) 0.04281(17) 0.8016(6) 0.229(5) Uani ?
Cl(92) -0.2119(13) 0.05216(16) 0.8021(7) 0.292(8) Uani ?
Cl(93) 0.2217(9) 0.1927(2) 0.9944(5) 0.212(5) Uani ?
Cl(94) 0.4226(8) 0.15203(18) 1.0138(7) 0.277(5) Uani ?
Cl(95) 0.4266(8) 0.1320(3) 0.7763(5) 0.249(6) Uani ?
Cl(96) 0.4349(11) 0.0673(5) 0.8389(9) 0.444(11) Uani ?
P(1) 0.2709(3) 0.67813(7) 0.04517(17) 0.0258(10) Uani ?
P(2) 0.2021(3) 0.60908(7) 0.01360(16) 0.0232(9) Uani ?
P(3) 0.2804(3) 0.55098(7) 0.17302(17) 0.0222(9) Uani ?
P(4) 0.4671(3) 0.57062(7) 0.32918(17) 0.0239(9) Uani ?
P(5) 0.5783(3) 0.65196(7) 0.34445(17) 0.0245(10) Uani ?
P(6) 0.4378(3) 0.70385(7) 0.23509(17) 0.0256(10) Uani ?
P(100) 0.4500(4) 0.64402(9) -0.2240(2) 0.0547(15) Uani ?
F(1) 0.9340(7) 0.1414(2) 0.7480(5) 0.064(3) Uani ?
F(2) 0.5212(9) 0.6661(3) -0.1535(6) 0.104(4) Uani ?
F(3) 0.4136(9) 0.6751(2) -0.2736(7) 0.110(5) Uani ?
F(4) 0.3821(9) 0.6231(3) -0.2974(6) 0.103(4) Uani ?
F(5) 0.4877(11) 0.6133(3) -0.1728(7) 0.122(6) Uani ?
F(6) 0.3359(10) 0.6463(3) -0.1961(8) 0.120(6) Uani ?
C(12) 0.2567(9) 0.6448(2) -0.0247(6) 0.022(3) Uani ?
C(34) 0.4091(9) 0.5390(2) 0.2552(6) 0.026(4) Uani ?
C(56) 0.5159(10) 0.6925(2) 0.3384(6) 0.026(4) Uani ?
C(111) 0.1214(10) 0.6942(3) 0.0262(7) 0.029(4) Uani ?
C(112) 0.0487(11) 0.6984(3) -0.0507(8) 0.041(5) Uani ?
C(113) -0.0624(13) 0.7120(3) -0.0647(8) 0.056(6) Uani ?
C(114) -0.1004(13) 0.7212(4) -0.0044(9) 0.063(6) Uani ?
C(115) -0.0297(12) 0.7173(3) 0.0729(9) 0.052(5) Uani ?
C(116) 0.0826(11) 0.7039(3) 0.0878(7) 0.039(5) Uani ?
C(121) 0.3366(10) 0.7104(3) 0.0038(6) 0.029(4) Uani ?
C(122) 0.3136(12) 0.7427(3) 0.0172(7) 0.041(5) Uani ?
C(123) 0.3732(13) 0.7677(3) -0.0070(8) 0.052(5) Uani ?
C(124) 0.4538(13) 0.7609(3) -0.0460(8) 0.056(6) Uani ?
C(125) 0.4750(12) 0.7297(3) -0.0625(8) 0.050(5) Uani ?
C(126) 0.4173(10) 0.7041(3) -0.0371(7) 0.033(4) Uani ?
C(211) 0.2235(10) 0.5766(3) -0.0507(6) 0.025(4) Uani ?
C(212) 0.3199(11) 0.5756(3) -0.0775(7) 0.034(4) Uani ?
C(213) 0.3355(12) 0.5500(3) -0.1227(8) 0.045(5) Uani ?
C(214) 0.2571(14) 0.5250(3) -0.1419(8) 0.057(6) Uani ?
C(215) 0.1610(12) 0.5254(3) -0.1145(8) 0.047(5) Uani ?
C(216) 0.1431(11) 0.5510(3) -0.0685(7) 0.037(4) Uani ?
C(221) 0.0417(9) 0.6160(3) -0.0202(6) 0.027(4) Uani ?
C(222) -0.0168(10) 0.6245(3) 0.0343(7) 0.035(4) Uani ?
C(223) -0.1349(11) 0.6314(3) 0.0080(9) 0.051(5) Uani ?
C(224) -0.1993(12) 0.6306(4) -0.0684(10) 0.065(6) Uani ?
C(225) -0.1429(12) 0.6225(3) -0.1233(9) 0.055(5) Uani ?
C(226) -0.0227(10) 0.6150(3) -0.0991(7) 0.039(4) Uani ?
C(311) 0.2730(9) 0.5161(2) 0.1096(6) 0.023(4) Uani ?
C(312) 0.3622(10) 0.5111(3) 0.0747(7) 0.034(4) Uani ?
C(313) 0.3669(11) 0.4832(3) 0.0350(7) 0.037(4) Uani ?
C(314) 0.2851(12) 0.4596(3) 0.0277(7) 0.043(5) Uani ?
C(315) 0.1937(12) 0.4633(3) 0.0585(8) 0.043(5) Uani ?
C(316) 0.1895(11) 0.4917(3) 0.0997(7) 0.036(4) Uani ?
C(321) 0.1488(9) 0.5463(2) 0.2038(6) 0.023(4) Uani ?
C(322) 0.1487(11) 0.5313(3) 0.2736(7) 0.044(5) Uani ?
C(323) 0.0452(12) 0.5302(3) 0.2924(8) 0.050(5) Uani ?
C(324) -0.0574(12) 0.5430(3) 0.2443(8) 0.047(5) Uani ?
C(325) -0.0595(10) 0.5568(3) 0.1744(7) 0.035(4) Uani ?
C(326) 0.0440(10) 0.5585(3) 0.1545(7) 0.033(4) Uani ?
C(411) 0.3915(10) 0.5625(3) 0.4026(6) 0.031(4) Uani ?
C(412) 0.3217(12) 0.5853(3) 0.4235(7) 0.045(5) Uani ?
C(413) 0.2592(14) 0.5781(3) 0.4748(8) 0.058(6) Uani ?
C(414) 0.2694(14) 0.5474(4) 0.5079(8) 0.060(6) Uani ?
C(415) 0.3389(12) 0.5247(3) 0.4886(8) 0.048(5) Uani ?
C(416) 0.3997(10) 0.5322(3) 0.4371(7) 0.037(4) Uani ?
C(421) 0.6154(11) 0.5561(3) 0.3830(7) 0.032(4) Uani ?
C(422) 0.6677(11) 0.5663(3) 0.4592(8) 0.046(5) Uani ?
C(423) 0.7838(12) 0.5576(3) 0.5015(9) 0.054(5) Uani ?
C(424) 0.8460(12) 0.5372(3) 0.4675(9) 0.052(5) Uani ?
C(425) 0.7965(11) 0.5266(3) 0.3916(8) 0.049(5) Uani ?
C(426) 0.6815(11) 0.5359(3) 0.3503(8) 0.040(5) Uani ?
C(511) 0.6285(10) 0.6469(2) 0.4513(7) 0.028(4) Uani ?
C(512) 0.5446(12) 0.6452(3) 0.4894(7) 0.039(4) Uani ?
C(513) 0.5759(15) 0.6404(3) 0.5717(8) 0.059(6) Uani ?
C(514) 0.6939(17) 0.6377(4) 0.6127(9) 0.063(6) Uani ?
C(515) 0.7778(14) 0.6397(3) 0.5762(9) 0.058(5) Uani ?
C(516) 0.7463(11) 0.6441(3) 0.4944(7) 0.042(5) Uani ?
C(521) 0.7153(9) 0.6554(3) 0.3187(6) 0.029(4) Uani ?
C(522) 0.7657(12) 0.6271(3) 0.3017(9) 0.061(6) Uani ?
C(523) 0.8661(13) 0.6293(5) 0.2778(11) 0.085(8) Uani ?
C(524) 0.9145(13) 0.6583(5) 0.2723(10) 0.080(7) Uani ?
C(525) 0.8674(12) 0.6863(4) 0.2902(9) 0.058(6) Uani ?
C(526) 0.7686(10) 0.6846(3) 0.3149(7) 0.041(4) Uani ?
C(611) 0.3262(10) 0.7325(3) 0.2473(6) 0.029(4) Uani ?
C(612) 0.3042(12) 0.7616(3) 0.2076(8) 0.047(5) Uani ?
C(613) 0.2149(15) 0.7814(4) 0.2130(9) 0.064(6) Uani ?
C(614) 0.1663(12) 0.7438(4) 0.2986(8) 0.054(5) Uani ?
C(615) 0.1450(15) 0.7730(4) 0.2585(11) 0.072(7) Uani ?
C(616) 0.2574(12) 0.7237(3) 0.2935(7) 0.043(5) Uani ?
C(621) 0.5462(11) 0.7291(3) 0.2111(7) 0.034(4) Uani ?
C(622) 0.5949(12) 0.7562(3) 0.2563(7) 0.046(5) Uani ?
C(623) 0.6883(13) 0.7728(3) 0.2416(9) 0.059(6) Uani ?
C(624) 0.7340(14) 0.7619(4) 0.1836(10) 0.068(6) Uani ?
C(625) 0.6873(12) 0.7361(4) 0.1390(8) 0.055(5) Uani ?
C(626) 0.5941(10) 0.7191(3) 0.1524(7) 0.038(4) Uani ?
C(912) -0.113(3) 0.0625(6) 0.7613(17) 0.189(18) Uani ?
C(934) 0.302(2) 0.1707(5) 0.9496(12) 0.148(12) Uani ?
C(956) 0.353(2) 0.0899(8) 0.7881(19) 0.197(17) Uani ?
H(112) 0.0746 0.6922 -0.0927 0.0530 Uiso calc
H(113) -0.1112 0.7148 -0.1163 0.0730 Uiso calc
H(114) -0.1753 0.7303 -0.0148 0.0820 Uiso calc
H(115) -0.0568 0.7236 0.1144 0.0670 Uiso calc
H(116) 0.1315 0.7014 0.1395 0.0510 Uiso calc
H(122) 0.2580 0.7476 0.0425 0.0530 Uiso calc
H(123) 0.3584 0.7891 0.0032 0.0680 Uiso calc
H(124) 0.4941 0.7778 -0.0612 0.0720 Uiso calc
H(125) 0.5276 0.7253 -0.0904 0.0650 Uiso calc
H(126) 0.4329 0.6828 -0.0477 0.0430 Uiso calc
H(12A) 0.2019 0.6507 -0.0756 0.0280 Uiso calc
H(12B) 0.3330 0.6402 -0.0315 0.0280 Uiso calc
H(212) 0.3750 0.5923 -0.0651 0.0450 Uiso calc
H(213) 0.4012 0.5498 -0.1405 0.0580 Uiso calc
H(214) 0.2684 0.5080 -0.1729 0.0740 Uiso calc
H(215) 0.1071 0.5083 -0.1269 0.0610 Uiso calc
H(216) 0.0781 0.5511 -0.0499 0.0480 Uiso calc
H(222) 0.0247 0.6254 0.0879 0.0450 Uiso calc
H(223) -0.1725 0.6369 0.0449 0.0670 Uiso calc
H(224) -0.2798 0.6354 -0.0843 0.0840 Uiso calc
H(225) -0.1858 0.6221 -0.1767 0.0710 Uiso calc
H(226) 0.0142 0.6093 -0.1362 0.0500 Uiso calc
H(312) 0.4191 0.5270 0.0787 0.0440 Uiso calc
H(313) 0.4272 0.4803 0.0126 0.0480 Uiso calc
H(314) 0.2912 0.4405 0.0014 0.0560 Uiso calc
H(315) 0.1361 0.4474 0.0520 0.0560 Uiso calc
H(316) 0.1284 0.4943 0.1215 0.0470 Uiso calc
H(322) 0.2176 0.5221 0.3069 0.0570 Uiso calc
H(323) 0.0451 0.5204 0.3394 0.0650 Uiso calc
H(324) -0.1260 0.5424 0.2590 0.0610 Uiso calc
H(325) -0.1297 0.5651 0.1405 0.0450 Uiso calc
H(326) 0.0428 0.5679 0.1070 0.0430 Uiso calc
H(34A) 0.4717 0.5323 0.2342 0.0340 Uiso calc
H(34B) 0.3877 0.5203 0.2810 0.0340 Uiso calc
H(412) 0.3167 0.6061 0.4023 0.0580 Uiso calc
H(413) 0.2109 0.5936 0.4871 0.0750 Uiso calc
H(414) 0.2287 0.5423 0.5433 0.0790 Uiso calc
H(415) 0.3450 0.5041 0.5104 0.0620 Uiso calc
H(416) 0.4477 0.5166 0.4249 0.0480 Uiso calc
H(422) 0.6249 0.5793 0.4832 0.0590 Uiso calc
H(423) 0.8188 0.5655 0.5522 0.0700 Uiso calc
H(424) 0.9221 0.5307 0.4962 0.0680 Uiso calc
H(425) 0.8392 0.5133 0.3680 0.0640 Uiso calc
H(426) 0.6476 0.5284 0.2991 0.0530 Uiso calc
H(512) 0.4651 0.6473 0.4603 0.0500 Uiso calc
H(513) 0.5185 0.6391 0.5971 0.0760 Uiso calc
H(514) 0.7167 0.6344 0.6669 0.0830 Uiso calc
H(515) 0.8573 0.6382 0.6057 0.0760 Uiso calc
H(516) 0.8044 0.6450 0.4694 0.0550 Uiso calc
H(522) 0.7328 0.6070 0.3062 0.0790 Uiso calc
H(523) 0.9002 0.6105 0.2655 0.1110 Uiso calc
H(524) 0.9816 0.6593 0.2559 0.1040 Uiso calc
H(525) 0.9015 0.7062 0.2858 0.0750 Uiso calc
H(526) 0.7376 0.7035 0.3291 0.0530 Uiso calc
H(56A) 0.5788 0.7080 0.3610 0.0340 Uiso calc
H(56B) 0.4609 0.6934 0.3689 0.0340 Uiso calc
H(612) 0.3507 0.7679 0.1767 0.0600 Uiso calc
H(613) 0.2013 0.8009 0.1855 0.0830 Uiso calc
H(614) 0.1191 0.7375 0.3291 0.0700 Uiso calc
H(615) 0.0847 0.7866 0.2622 0.0930 Uiso calc
H(616) 0.2721 0.7043 0.3214 0.0560 Uiso calc
H(622) 0.5652 0.7631 0.2961 0.0600 Uiso calc
H(623) 0.7196 0.7912 0.2707 0.0770 Uiso calc
H(624) 0.7981 0.7726 0.1755 0.0880 Uiso calc
H(625) 0.7173 0.7295 0.0990 0.0720 Uiso calc
H(626) 0.5632 0.7010 0.1220 0.0490 Uiso calc
H(91A) -0.1009 0.0857 0.7668 0.2480 Uiso calc
H(91B) -0.1430 0.0577 0.7054 0.2480 Uiso calc
H(93A) 0.3289 0.1849 0.9152 0.1920 Uiso calc
H(93B) 0.2513 0.1544 0.9169 0.1920 Uiso calc
H(95A) 0.2885 0.0938 0.8093 0.2560 Uiso calc
H(95B) 0.3205 0.0802 0.7364 0.2560 Uiso calc

loop_
_computing_molecular_graphics
'ORTEP (Johnson, 1976)'
'Xtal_GX (Hall, 1995)'
'PLUTON (Spek, 1991)'

loop_
_geom_angle_atom_site_label_1
_geom_angle_atom_site_label_2
_geom_angle_atom_site_label_3
_geom_angle
_geom_angle_publ_flag
Ni(3) I Ni(2) 57.91(4) ?
Ni(3) I Ni(1) 56.64(4) ?
Ni(2) I Ni(1) 56.36(4) ?
Cl(2) Sn Cl(1) 89.65(11) ?
Cl(2) Sn Ni(2) 131.61(10) ?
Cl(1) Sn Ni(2) 114.92(8) ?
Cl(2) Sn Ni(3) 147.44(10) ?
Cl(1) Sn Ni(3) 112.47(8) ?
Ni(2) Sn Ni(3) 61.39(5) ?
Cl(2) Sn Ni(1) 101.08(9) ?
Cl(1) Sn Ni(1) 169.26(8) ?
Ni(2) Sn Ni(1) 57.69(5) ?
Ni(3) Sn Ni(1) 57.74(5) ?
P(1) Ni(1) P(6) 104.91(12) ?
P(1) Ni(1) Ni(2) 96.32(9) ?
P(6) Ni(1) Ni(2) 158.12(10) ?
P(1) Ni(1) Ni(3) 156.64(10) ?
P(6) Ni(1) Ni(3) 98.13(9) ?
Ni(2) Ni(1) Ni(3) 61.20(5) ?
P(1) Ni(1) I 115.74(10) ?
P(6) Ni(1) I 103.56(9) ?
Ni(2) Ni(1) I 61.43(5) ?
Ni(3) Ni(1) I 61.10(5) ?
P(1) Ni(1) Sn 106.21(9) ?
P(6) Ni(1) Sn 119.56(10) ?
Ni(2) Ni(1) Sn 57.34(4) ?
Ni(3) Ni(1) Sn 57.59(5) ?
I Ni(1) Sn 107.38(5) ?
P(2) Ni(2) P(3) 108.73(12) ?
P(2) Ni(2) Sn 103.60(9) ?
P(3) Ni(2) Sn 107.84(9) ?
P(2) Ni(2) Ni(1) 96.44(9) ?
P(3) Ni(2) Ni(1) 154.83(10) ?
Sn Ni(2) Ni(1) 64.96(5) ?
P(2) Ni(2) Ni(3) 154.23(10) ?
P(3) Ni(2) Ni(3) 95.65(9) ?
Sn Ni(2) Ni(3) 59.56(5) ?
Ni(1) Ni(2) Ni(3) 59.54(5) ?
P(2) Ni(2) I 118.68(9) ?
P(3) Ni(2) I 103.63(9) ?
Sn Ni(2) I 113.98(6) ?
Ni(1) Ni(2) I 62.22(5) ?
Ni(3) Ni(2) I 60.87(5) ?
P(5) Ni(3) P(4) 108.09(12) ?
P(5) Ni(3) Sn 103.52(9) ?
P(4) Ni(3) Sn 107.26(9) ?
P(5) Ni(3) Ni(1) 94.10(9) ?
P(4) Ni(3) Ni(1) 157.76(10) ?
Sn Ni(3) Ni(1) 64.67(5) ?
P(5) Ni(3) Ni(2) 151.94(10) ?
P(4) Ni(3) Ni(2) 98.59(9) ?
Sn Ni(3) Ni(2) 59.05(5) ?
Ni(1) Ni(3) Ni(2) 59.26(5) ?
P(5) Ni(3) I 116.60(9) ?
P(4) Ni(3) I 107.08(9) ?
Sn Ni(3) I 113.85(5) ?
Ni(1) Ni(3) I 62.25(5) ?
Ni(2) Ni(3) I 61.22(4) ?
C(121) P(1) C(111) 100.0(5) ?
C(121) P(1) C(12) 103.7(5) ?
C(111) P(1) C(12) 105.5(5) ?
C(121) P(1) Ni(1) 120.0(4) ?
C(111) P(1) Ni(1) 117.2(4) ?
C(12) P(1) Ni(1) 108.7(3) ?
C(12) P(2) C(221) 101.8(5) ?
C(12) P(2) C(211) 102.9(5) ?
C(221) P(2) C(211) 103.9(5) ?
C(12) P(2) Ni(2) 110.4(3) ?
C(221) P(2) Ni(2) 120.2(4) ?
C(211) P(2) Ni(2) 115.6(3) ?
C(311) P(3) C(321) 102.9(5) ?
C(311) P(3) C(34) 98.7(5) ?
C(321) P(3) C(34) 108.2(5) ?
C(311) P(3) Ni(2) 125.8(4) ?
C(321) P(3) Ni(2) 109.3(4) ?
C(34) P(3) Ni(2) 110.6(4) ?
C(421) P(4) C(411) 99.9(5) ?
C(421) P(4) C(34) 103.3(5) ?
C(411) P(4) C(34) 103.1(5) ?
C(421) P(4) Ni(3) 119.7(4) ?
C(411) P(4) Ni(3) 119.2(4) ?
C(34) P(4) Ni(3) 109.4(4) ?
C(56) P(5) C(511) 99.4(5) ?
C(56) P(5) C(521) 107.0(5) ?
C(511) P(5) C(521) 104.0(5) ?
C(56) P(5) Ni(3) 109.3(4) ?
C(511) P(5) Ni(3) 120.0(4) ?
C(521) P(5) Ni(3) 115.4(4) ?
C(621) P(6) C(611) 104.5(5) ?
C(621) P(6) C(56) 102.0(5) ?
C(611) P(6) C(56) 101.7(5) ?
C(621) P(6) Ni(1) 122.2(4) ?
C(611) P(6) Ni(1) 114.1(4) ?
C(56) P(6) Ni(1) 110.0(3) ?
F(3) P(100) F(5) 178.8(7) ?
F(3) P(100) F(1) 90.8(6) ?
F(5) P(100) F(1) 89.2(6) ?
F(3) P(100) F(4) 89.9(6) ?
F(5) P(100) F(4) 91.2(7) ?
F(1) P(100) F(4) 90.2(5) ?
F(3) P(100) F(2) 87.8(6) ?
F(5) P(100) F(2) 91.0(7) ?
F(1) P(100) F(2) 87.6(5) ?
F(4) P(100) F(2) 176.8(6) ?
F(3) P(100) F(6) 90.9(6) ?
F(5) P(100) F(6) 89.0(7) ?
F(1) P(100) F(6) 177.6(6) ?
F(4) P(100) F(6) 91.5(6) ?
F(2) P(100) F(6) 90.8(6) ?
P(2) C(12) P(1) 108.7(5) ?
P(3) C(34) P(4) 114.7(5) ?
P(5) C(56) P(6) 111.2(5) ?
C(116) C(111) C(112) 119.6(11) ?
C(116) C(111) P(1) 120.3(9) ?
C(112) C(111) P(1) 120.0(9) ?
C(113) C(112) C(111) 119.8(12) ?
C(114) C(113) C(112) 120.5(13) ?
C(113) C(114) C(115) 120.9(14) ?
C(114) C(115) C(116) 119.1(13) ?
C(111) C(116) C(115) 120.1(12) ?
C(122) C(121) C(126) 118.1(11) ?
C(122) C(121) P(1) 120.1(9) ?
C(126) C(121) P(1) 121.7(8) ?
C(123) C(122) C(121) 120.6(12) ?
C(124) C(123) C(122) 120.4(13) ?
C(125) C(124) C(123) 120.4(13) ?
C(124) C(125) C(126) 120.0(13) ?
C(121) C(126) C(125) 120.5(11) ?
C(212) C(211) C(216) 119.1(11) ?
C(212) C(211) P(2) 122.2(9) ?
C(216) C(211) P(2) 118.6(9) ?
C(211) C(212) C(213) 120.4(11) ?
C(214) C(213) C(212) 121.6(13) ?
C(213) C(214) C(215) 118.7(12) ?
C(214) C(215) C(216) 120.8(12) ?
C(211) C(216) C(215) 119.3(12) ?
C(226) C(221) C(222) 118.5(11) ?
C(226) C(221) P(2) 121.5(9) ?
C(222) C(221) P(2) 119.9(8) ?
C(223) C(222) C(221) 119.4(12) ?
C(224) C(223) C(222) 123.1(14) ?
C(223) C(224) C(225) 118.4(13) ?
C(224) C(225) C(226) 120.5(13) ?
C(221) C(226) C(225) 120.1(13) ?
C(316) C(311) C(312) 116.5(10) ?
C(316) C(311) P(3) 123.4(9) ?
C(312) C(311) P(3) 119.7(8) ?
C(313) C(312) C(311) 121.0(11) ?
C(314) C(313) C(312) 121.0(12) ?
C(313) C(314) C(315) 121.0(12) ?
C(314) C(315) C(316) 118.0(11) ?
C(311) C(316) C(315) 122.5(11) ?
C(326) C(321) C(322) 118.8(11) ?
C(326) C(321) P(3) 117.4(8) ?
C(322) C(321) P(3) 123.7(9) ?
C(323) C(322) C(321) 118.8(12) ?
C(324) C(323) C(322) 121.9(13) ?
C(323) C(324) C(325) 119.8(12) ?
C(324) C(325) C(326) 119.3(12) ?
C(321) C(326) C(325) 121.2(11) ?
C(412) C(411) C(416) 117.6(11) ?
C(412) C(411) P(4) 122.4(9) ?
C(416) C(411) P(4) 120.0(9) ?
C(413) C(412) C(411) 121.6(11) ?
C(412) C(413) C(414) 119.1(12) ?
C(415) C(414) C(413) 120.1(12) ?
C(414) C(415) C(416) 120.1(12) ?
C(415) C(416) C(411) 121.5(12) ?
C(422) C(421) C(426) 117.2(12) ?
C(422) C(421) P(4) 119.1(10) ?
C(426) C(421) P(4) 123.7(9) ?
C(421) C(422) C(423) 121.6(13) ?
C(424) C(423) C(422) 119.6(13) ?
C(425) C(424) C(423) 120.3(12) ?
C(424) C(425) C(426) 119.0(13) ?
C(425) C(426) C(421) 122.3(13) ?
C(512) C(511) C(516) 119.3(12) ?
C(512) C(511) P(5) 118.1(9) ?
C(516) C(511) P(5) 122.7(10) ?
C(511) C(512) C(513) 121.6(13) ?
C(514) C(513) C(512) 117.6(14) ?
C(515) C(514) C(513) 121.6(14) ?
C(514) C(515) C(516) 120.7(13) ?
C(511) C(516) C(515) 119.3(14) ?
C(526) C(521) C(522) 119.4(11) ?
C(526) C(521) P(5) 122.7(9) ?
C(522) C(521) P(5) 117.9(9) ?
C(523) C(522) C(521) 118.8(14) ?
C(524) C(523) C(522) 120.5(15) ?
C(523) C(524) C(525) 121.5(14) ?
C(524) C(525) C(526) 119.0(14) ?
C(521) C(526) C(525) 120.8(13) ?
C(616) C(611) C(612) 118.9(12) ?
C(616) C(611) P(6) 119.0(9) ?
C(612) C(611) P(6) 122.0(10) ?
C(613) C(612) C(611) 120.9(14) ?
C(612) C(613) C(615) 121.1(14) ?
C(615) C(614) C(616) 120.4(14) ?
C(613) C(615) C(614) 118.6(14) ?
C(611) C(616) C(614) 120.1(13) ?
C(622) C(621) C(626) 118.4(12) ?
C(622) C(621) P(6) 121.5(10) ?
C(626) C(621) P(6) 119.6(9) ?
C(621) C(622) C(623) 119.8(13) ?
C(624) C(623) C(622) 119.9(14) ?
C(625) C(624) C(623) 121.1(14) ?
C(624) C(625) C(626) 120.0(13) ?
C(625) C(626) C(621) 120.8(12) ?
Cl(92) C(912) Cl(91) 114.3(14) ?
Cl(93) C(934) Cl(94) 113.9(13) ?
Cl(96) C(956) Cl(95) 113.6(15) ?

loop_
_geom_bond_atom_site_label_1
_geom_bond_atom_site_label_2
_geom_bond_distance
_geom_bond_publ_flag
I Ni(3) 2.6047(15) ?
I Ni(2) 2.6136(15) ?
I Ni(1) 2.6330(15) ?
Sn Cl(2) 2.374(3) ?
Sn Cl(1) 2.424(3) ?
Sn Ni(2) 2.4679(15) ?
Sn Ni(3) 2.4809(16) ?
Sn Ni(1) 2.6560(15) ?
Ni(1) P(1) 2.215(3) ?
Ni(1) P(6) 2.220(3) ?
Ni(1) Ni(2) 2.4776(19) ?
Ni(1) Ni(3) 2.4849(19) ?
Ni(2) P(2) 2.197(3) ?
Ni(2) P(3) 2.250(3) ?
Ni(2) Ni(3) 2.5263(19) ?
Ni(3) P(5) 2.200(3) ?
Ni(3) P(4) 2.231(3) ?
Cl(91) C(912) 1.78(3) ?
Cl(92) C(912) 1.62(3) ?
Cl(93) C(934) 1.68(3) ?
Cl(94) C(934) 1.72(2) ?
Cl(95) C(956) 1.98(3) ?
Cl(96) C(956) 1.44(3) ?
P(1) C(121) 1.813(11) ?
P(1) C(111) 1.826(11) ?
P(1) C(12) 1.828(10) ?
P(2) C(12) 1.826(10) ?
P(2) C(221) 1.833(11) ?
P(2) C(211) 1.833(11) ?
P(3) C(311) 1.817(11) ?
P(3) C(321) 1.820(11) ?
P(3) C(34) 1.828(10) ?
P(4) C(421) 1.826(12) ?
P(4) C(411) 1.834(12) ?
P(4) C(34) 1.832(11) ?
P(5) C(56) 1.821(10) ?
P(5) C(511) 1.823(11) ?
P(5) C(521) 1.828(11) ?
P(6) C(621) 1.807(12) ?
P(6) C(611) 1.838(12) ?
P(6) C(56) 1.848(11) ?
P(100) F(3) 1.542(9) ?
P(100) F(5) 1.546(10) ?
P(100) F(1) 1.568(8) ?
P(100) F(4) 1.566(9) ?
P(100) F(2) 1.571(9) ?
P(100) F(6) 1.585(10) ?
F(1) P(100) 1.568(8) ?
C(111) C(116) 1.375(16) ?
C(111) C(112) 1.387(16) ?
C(112) C(113) 1.384(17) ?
C(113) C(114) 1.344(19) ?
C(114) C(115) 1.384(18) ?
C(115) C(116) 1.393(17) ?
C(121) C(122) 1.395(15) ?
C(121) C(126) 1.397(16) ?
C(122) C(123) 1.393(17) ?
C(123) C(124) 1.375(19) ?
C(124) C(125) 1.362(18) ?
C(125) C(126) 1.409(17) ?
C(211) C(212) 1.370(16) ?
C(211) C(216) 1.392(15) ?
C(212) C(213) 1.375(16) ?
C(213) C(214) 1.361(18) ?
C(214) C(215) 1.373(19) ?
C(215) C(216) 1.396(17) ?
C(221) C(226) 1.378(15) ?
C(221) C(222) 1.404(16) ?
C(222) C(223) 1.365(16) ?
C(223) C(224) 1.342(19) ?
C(224) C(225) 1.39(2) ?
C(225) C(226) 1.393(17) ?
C(311) C(316) 1.386(15) ?
C(311) C(312) 1.401(15) ?
C(312) C(313) 1.360(16) ?
C(313) C(314) 1.354(16) ?
C(314) C(315) 1.369(17) ?
C(315) C(316) 1.391(16) ?
C(321) C(326) 1.376(15) ?
C(321) C(322) 1.392(16) ?
C(322) C(323) 1.371(17) ?
C(323) C(324) 1.362(18) ?
C(324) C(325) 1.363(17) ?
C(325) C(326) 1.383(16) ?
C(411) C(412) 1.381(16) ?
C(411) C(416) 1.383(16) ?
C(412) C(413) 1.378(17) ?
C(413) C(414) 1.388(18) ?
C(414) C(415) 1.362(18) ?
C(415) C(416) 1.368(16) ?
C(421) C(422) 1.373(16) ?
C(421) C(426) 1.390(16) ?
C(422) C(423) 1.398(17) ?
C(423) C(424) 1.377(19) ?
C(424) C(425) 1.370(19) ?
C(425) C(426) 1.390(17) ?
C(511) C(512) 1.371(16) ?
C(511) C(516) 1.376(15) ?
C(512) C(513) 1.412(17) ?
C(513) C(514) 1.37(2) ?
C(514) C(515) 1.35(2) ?
C(515) C(516) 1.401(18) ?
C(521) C(526) 1.374(16) ?
C(521) C(522) 1.390(17) ?
C(522) C(523) 1.39(2) ?
C(523) C(524) 1.35(2) ?
C(524) C(525) 1.36(2) ?
C(525) C(526) 1.378(17) ?
C(611) C(616) 1.377(17) ?
C(611) C(612) 1.378(16) ?
C(612) C(613) 1.366(19) ?
C(613) C(615) 1.37(2) ?
C(614) C(615) 1.39(2) ?
C(614) C(616) 1.388(17) ?
C(621) C(622) 1.396(16) ?
C(621) C(626) 1.399(16) ?
C(622) C(623) 1.397(18) ?
C(623) C(624) 1.38(2) ?
C(624) C(625) 1.343(19) ?
C(625) C(626) 1.392(17) ?

loop_
_geom_torsion_atom_site_label_1
_geom_torsion_atom_site_label_2
_geom_torsion_atom_site_label_3
_geom_torsion_atom_site_label_4
_geom_torsion
_geom_torsion_publ_flag
Ni(2) I Ni(1) Sn -35.48(0.05) ?
Ni(2) I Ni(1) Ni(3) -70.98(0.06) ?
Ni(2) I Ni(1) P(1) 82.90(0.11) ?
Ni(2) I Ni(1) P(6) -162.87(0.11) ?
Ni(3) I Ni(1) Sn 35.50(0.05) ?
Ni(3) I Ni(1) Ni(2) 70.98(0.06) ?
Ni(3) I Ni(1) P(1) 153.88(0.11) ?
Ni(3) I Ni(1) P(6) -91.89(0.10) ?
Ni(1) I Ni(2) Sn 40.73(0.05) ?
Ni(1) I Ni(2) Ni(3) 68.75(0.06) ?
Ni(1) I Ni(2) P(2) -81.74(0.12) ?
Ni(1) I Ni(2) P(3) 157.64(0.12) ?
Ni(3) I Ni(2) Sn -28.02(0.05) ?
Ni(3) I Ni(2) Ni(1) -68.75(0.06) ?
Ni(3) I Ni(2) P(2) -150.49(0.13) ?
Ni(3) I Ni(2) P(3) 88.89(0.11) ?
Ni(1) I Ni(3) Sn -40.45(0.05) ?
Ni(1) I Ni(3) Ni(2) -68.28(0.05) ?
Ni(1) I Ni(3) P(4) -158.82(0.11) ?
Ni(1) I Ni(3) P(5) 80.03(0.11) ?
Ni(2) I Ni(3) Sn 27.83(0.05) ?
Ni(2) I Ni(3) Ni(1) 68.28(0.05) ?
Ni(2) I Ni(3) P(4) -90.54(0.10) ?
Ni(2) I Ni(3) P(5) 148.31(0.12) ?
Ni(2) Sn Ni(1) I 37.26(0.05) ?
Ni(2) Sn Ni(1) Ni(3) 74.29(0.06) ?
Ni(2) Sn Ni(1) P(1) -87.12(0.11) ?
Ni(2) Sn Ni(1) P(6) 154.65(0.12) ?
Ni(3) Sn Ni(1) I -37.03(0.05) ?
Ni(3) Sn Ni(1) Ni(2) -74.29(0.06) ?
Ni(3) Sn Ni(1) P(1) -161.41(0.12) ?
Ni(3) Sn Ni(1) P(6) 80.36(0.11) ?
Cl(1) Sn Ni(1) I -11.59(0.49) ?
Cl(1) Sn Ni(1) Ni(2) -48.85(0.48) ?
Cl(1) Sn Ni(1) Ni(3) 25.44(0.48) ?
Cl(1) Sn Ni(1) P(1) -135.97(0.47) ?
Cl(1) Sn Ni(1) P(6) 105.80(0.48) ?
Cl(2) Sn Ni(1) I 169.84(0.10) ?
Cl(2) Sn Ni(1) Ni(2) 132.58(0.10) ?
Cl(2) Sn Ni(1) Ni(3) -153.13(0.10) ?
Cl(2) Sn Ni(1) P(1) 45.46(0.14) ?
Cl(2) Sn Ni(1) P(6) -72.78(0.14) ?
Ni(1) Sn Ni(2) I -39.58(0.05) ?
Ni(1) Sn Ni(2) Ni(3) -68.00(0.05) ?
Ni(1) Sn Ni(2) P(2) 90.83(0.10) ?
Ni(1) Sn Ni(2) P(3) -154.03(0.11) ?
Ni(3) Sn Ni(2) I 28.43(0.05) ?
Ni(3) Sn Ni(2) Ni(1) 68.00(0.05) ?
Ni(3) Sn Ni(2) P(2) 158.84(0.10) ?
Ni(3) Sn Ni(2) P(3) -86.03(0.10) ?
Cl(1) Sn Ni(2) I 131.52(0.09) ?
Cl(1) Sn Ni(2) Ni(1) 171.10(0.09) ?
Cl(1) Sn Ni(2) Ni(3) 103.10(0.09) ?
Cl(1) Sn Ni(2) P(2) -98.07(0.12) ?
Cl(1) Sn Ni(2) P(3) 17.07(0.13) ?
Cl(2) Sn Ni(2) I -114.66(0.12) ?
Cl(2) Sn Ni(2) Ni(1) -75.09(0.12) ?
Cl(2) Sn Ni(2) Ni(3) -143.09(0.12) ?
Cl(2) Sn Ni(2) P(2) 15.74(0.15) ?
Cl(2) Sn Ni(2) P(3) 130.88(0.14) ?
Ni(1) Sn Ni(3) I 39.44(0.05) ?
Ni(1) Sn Ni(3) Ni(2) 67.94(0.05) ?
Ni(1) Sn Ni(3) P(4) 157.72(0.12) ?
Ni(1) Sn Ni(3) P(5) -88.14(0.10) ?
Ni(2) Sn Ni(3) I -28.50(0.05) ?
Ni(2) Sn Ni(3) Ni(1) -67.94(0.05) ?
Ni(2) Sn Ni(3) P(4) 89.78(0.11) ?
Ni(2) Sn Ni(3) P(5) -156.08(0.11) ?
Cl(1) Sn Ni(3) I -135.60(0.10) ?
Cl(1) Sn Ni(3) Ni(1) -175.03(0.10) ?
Cl(1) Sn Ni(3) Ni(2) -107.09(0.10) ?
Cl(1) Sn Ni(3) P(4) -17.31(0.14) ?
Cl(1) Sn Ni(3) P(5) 96.82(0.13) ?
Cl(2) Sn Ni(3) I 94.93(0.19) ?
Cl(2) Sn Ni(3) Ni(1) 55.50(0.19) ?
Cl(2) Sn Ni(3) Ni(2) 123.43(0.18) ?
Cl(2) Sn Ni(3) P(4) -146.79(0.20) ?
Cl(2) Sn Ni(3) P(5) -32.65(0.21) ?
I Ni(1) Ni(2) Sn -138.85(0.05) ?
I Ni(1) Ni(2) Ni(3) -70.82(0.05) ?
I Ni(1) Ni(2) P(2) 119.12(0.11) ?
I Ni(1) Ni(2) P(3) -60.35(0.28) ?
Sn Ni(1) Ni(2) I 138.85(0.05) ?
Sn Ni(1) Ni(2) Ni(3) 68.03(0.05) ?
Sn Ni(1) Ni(2) P(2) -102.03(0.11) ?
Sn Ni(1) Ni(2) P(3) 78.50(0.28) ?
Ni(3) Ni(1) Ni(2) I 70.82(0.05) ?
Ni(3) Ni(1) Ni(2) Sn -68.03(0.05) ?
Ni(3) Ni(1) Ni(2) P(2) -170.06(0.12) ?
Ni(3) Ni(1) Ni(2) P(3) 10.47(0.28) ?
P(1) Ni(1) Ni(2) I -115.93(0.11) ?
P(1) Ni(1) Ni(2) Sn 105.22(0.11) ?
P(1) Ni(1) Ni(2) Ni(3) 173.25(0.12) ?
P(1) Ni(1) Ni(2) P(2) 3.19(0.15) ?
P(1) Ni(1) Ni(2) P(3) -176.28(0.29) ?
P(6) Ni(1) Ni(2) I 50.22(0.32) ?
P(6) Ni(1) Ni(2) Sn -88.63(0.33) ?
P(6) Ni(1) Ni(2) Ni(3) -20.60(0.32) ?
P(6) Ni(1) Ni(2) P(2) 169.34(0.33) ?
P(6) Ni(1) Ni(2) P(3) -10.13(0.49) ?
I Ni(1) Ni(3) Sn 138.97(0.05) ?
I Ni(1) Ni(3) Ni(2) 71.33(0.05) ?
I Ni(1) Ni(3) P(4) 65.86(0.31) ?
I Ni(1) Ni(3) P(5) -118.01(0.11) ?
Sn Ni(1) Ni(3) I -138.97(0.05) ?
Sn Ni(1) Ni(3) Ni(2) -67.64(0.05) ?
Sn Ni(1) Ni(3) P(4) -73.11(0.31) ?
Sn Ni(1) Ni(3) P(5) 103.02(0.11) ?
Ni(2) Ni(1) Ni(3) I -71.33(0.05) ?
Ni(2) Ni(1) Ni(3) Sn 67.64(0.05) ?
Ni(2) Ni(1) Ni(3) P(4) -5.47(0.31) ?
Ni(2) Ni(1) Ni(3) P(5) 170.66(0.12) ?
P(1) Ni(1) Ni(3) I -88.46(0.31) ?
P(1) Ni(1) Ni(3) Sn 50.51(0.31) ?
P(1) Ni(1) Ni(3) Ni(2) -17.13(0.30) ?
P(1) Ni(1) Ni(3) P(4) -22.60(0.49) ?
P(1) Ni(1) Ni(3) P(5) 153.53(0.31) ?
P(6) Ni(1) Ni(3) I 101.06(0.11) ?
P(6) Ni(1) Ni(3) Sn -119.97(0.11) ?
P(6) Ni(1) Ni(3) Ni(2) 172.39(0.12) ?
P(6) Ni(1) Ni(3) P(4) 166.92(0.31) ?
P(6) Ni(1) Ni(3) P(5) -16.95(0.15) ?
I Ni(1) P(1) C(12) -88.87(0.40) ?
I Ni(1) P(1) C(111) 30.62(0.47) ?
I Ni(1) P(1) C(121) 152.18(0.46) ?
Sn Ni(1) P(1) C(12) 30.16(0.41) ?
Sn Ni(1) P(1) C(111) 149.65(0.45) ?
Sn Ni(1) P(1) C(121) -88.79(0.47) ?
Ni(2) Ni(1) P(1) C(12) -27.62(0.40) ?
Ni(2) Ni(1) P(1) C(111) 91.88(0.46) ?
Ni(2) Ni(1) P(1) C(121) -146.56(0.47) ?
Ni(3) Ni(1) P(1) C(12) -12.56(0.56) ?
Ni(3) Ni(1) P(1) C(111) 106.93(0.52) ?
Ni(3) Ni(1) P(1) C(121) -131.51(0.50) ?
P(6) Ni(1) P(1) C(12) 157.68(0.40) ?
P(6) Ni(1) P(1) C(111) -82.83(0.47) ?
P(6) Ni(1) P(1) C(121) 38.73(0.49) ?
I Ni(1) P(6) C(56) 57.55(0.44) ?
I Ni(1) P(6) C(611) -55.89(0.40) ?
I Ni(1) P(6) C(621) 176.89(0.50) ?
Sn Ni(1) P(6) C(56) -61.79(0.44) ?
Sn Ni(1) P(6) C(611) -175.23(0.38) ?
Sn Ni(1) P(6) C(621) 57.55(0.51) ?
Ni(2) Ni(1) P(6) C(56) 13.58(0.60) ?
Ni(2) Ni(1) P(6) C(611) -99.86(0.49) ?
Ni(2) Ni(1) P(6) C(621) 132.93(0.54) ?
Ni(3) Ni(1) P(6) C(56) -4.57(0.44) ?
Ni(3) Ni(1) P(6) C(611) -118.01(0.40) ?
Ni(3) Ni(1) P(6) C(621) 114.78(0.50) ?
P(1) Ni(1) P(6) C(56) 179.32(0.43) ?
P(1) Ni(1) P(6) C(611) 65.88(0.41) ?
P(1) Ni(1) P(6) C(621) -61.33(0.52) ?
I Ni(2) Ni(3) Sn -150.14(0.05) ?
I Ni(2) Ni(3) Ni(1) -73.07(0.05) ?
I Ni(2) Ni(3) P(4) 104.84(0.11) ?
I Ni(2) Ni(3) P(5) -93.20(0.25) ?
Sn Ni(2) Ni(3) I 150.14(0.05) ?
Sn Ni(2) Ni(3) Ni(1) 77.07(0.05) ?
Sn Ni(2) Ni(3) P(4) -105.02(0.11) ?
Sn Ni(2) Ni(3) P(5) 56.94(0.24) ?
Ni(1) Ni(2) Ni(3) I 73.07(0.05) ?
Ni(1) Ni(2) Ni(3) Sn -77.07(0.05) ?
Ni(1) Ni(2) Ni(3) P(4) 177.91(0.12) ?
Ni(1) Ni(2) Ni(3) P(5) -20.13(0.24) ?
P(2) Ni(2) Ni(3) I 96.31(0.27) ?
P(2) Ni(2) Ni(3) Sn -53.83(0.26) ?
P(2) Ni(2) Ni(3) Ni(1) 23.24(0.26) ?
P(2) Ni(2) Ni(3) P(4) -158.85(0.27) ?
P(2) Ni(2) Ni(3) P(5) 3.11(0.41) ?
P(3) Ni(2) Ni(3) I -102.48(0.11) ?
P(3) Ni(2) Ni(3) Sn 107.39(0.11) ?
P(3) Ni(2) Ni(3) Ni(1) -175.54(0.12) ?
P(3) Ni(2) Ni(3) P(4) 2.36(0.15) ?
P(3) Ni(2) Ni(3) P(5) 164.32(0.25) ?
I Ni(2) P(2) C(12) 83.63(0.39) ?
I Ni(2) P(2) C(211) -160.19(0.45) ?
I Ni(2) P(2) C(221) -34.32(0.49) ?
Sn Ni(2) P(2) C(12) -43.90(0.38) ?
Sn Ni(2) P(2) C(211) 72.29(0.46) ?
Sn Ni(2) P(2) C(221) -161.84(0.47) ?
Ni(1) Ni(2) P(2) C(12) 21.85(0.38) ?
Ni(1) Ni(2) P(2) C(211) 138.03(0.46) ?
Ni(1) Ni(2) P(2) C(221) -96.10(0.47) ?
Ni(3) Ni(2) P(2) C(12) 1.83(0.51) ?
Ni(3) Ni(2) P(2) C(211) 118.02(0.48) ?
Ni(3) Ni(2) P(2) C(221) -116.11(0.51) ?
P(3) Ni(2) P(2) C(12) -158.39(0.38) ?
P(3) Ni(2) P(2) C(211) -42.21(0.48) ?
P(3) Ni(2) P(2) C(221) 83.66(0.48) ?
I Ni(2) P(3) C(34) -82.01(0.39) ?
I Ni(2) P(3) C(311) 159.98(0.47) ?
I Ni(2) P(3) C(321) 37.01(0.37) ?
Sn Ni(2) P(3) C(34) 39.14(0.39) ?
Sn Ni(2) P(3) C(311) -78.87(0.48) ?
Sn Ni(2) P(3) C(321) 158.16(0.36) ?
Ni(1) Ni(2) P(3) C(34) -29.72(0.52) ?
Ni(1) Ni(2) P(3) C(311) -147.73(0.47) ?
Ni(1) Ni(2) P(3) C(321) 89.31(0.46) ?
Ni(3) Ni(2) P(3) C(34) -20.66(0.39) ?
Ni(3) Ni(2) P(3) C(311) -138.67(0.48) ?
Ni(3) Ni(2) P(3) C(321) 98.36(0.37) ?
P(2) Ni(2) P(3) C(34) 150.84(0.39) ?
P(2) Ni(2) P(3) C(311) 32.83(0.51) ?
P(2) Ni(2) P(3) C(321) -90.14(0.38) ?
I Ni(3) P(4) C(34) 78.49(0.41) ?
I Ni(3) P(4) C(411) -39.61(0.44) ?
I Ni(3) P(4) C(421) -162.59(0.46) ?
Sn Ni(3) P(4) C(34) -44.09(0.41) ?
Sn Ni(3) P(4) C(411) -162.18(0.43) ?
Sn Ni(3) P(4) C(421) 74.84(0.47) ?
Ni(1) Ni(3) P(4) C(34) 20.83(0.57) ?
Ni(1) Ni(3) P(4) C(411) -97.27(0.50) ?
Ni(1) Ni(3) P(4) C(421) 139.75(0.50) ?
Ni(2) Ni(3) P(4) C(34) 16.07(0.41) ?
Ni(2) Ni(3) P(4) C(411) -102.03(0.43) ?
Ni(2) Ni(3) P(4) C(421) 134.99(0.46) ?
P(5) Ni(3) P(4) C(34) -155.12(0.40) ?
P(5) Ni(3) P(4) C(411) 86.79(0.45) ?
P(5) Ni(3) P(4) C(421) -36.19(0.49) ?
I Ni(3) P(5) C(56) -24.23(0.41) ?
I Ni(3) P(5) C(511) 89.40(0.44) ?
I Ni(3) P(5) C(521) -144.77(0.42) ?
Sn Ni(3) P(5) C(56) 101.61(0.39) ?
Sn Ni(3) P(5) C(511) -144.76(0.43) ?
Sn Ni(3) P(5) C(521) -18.93(0.43) ?
Ni(1) Ni(3) P(5) C(56) 36.69(0.39) ?
Ni(1) Ni(3) P(5) C(511) 150.32(0.44) ?
Ni(1) Ni(3) P(5) C(521) -83.85(0.43) ?
Ni(2) Ni(3) P(5) C(56) 53.94(0.49) ?
Ni(2) Ni(3) P(5) C(511) 167.57(0.43) ?
Ni(2) Ni(3) P(5) C(521) -66.60(0.50) ?
P(4) Ni(3) P(5) C(56) -144.85(0.39) ?
P(4) Ni(3) P(5) C(511) -31.22(0.47) ?
P(4) Ni(3) P(5) C(521) 94.61(0.44) ?
Ni(1) P(1) C(12) P(2) 46.69(0.60) ?
C(111) P(1) C(12) P(2) -79.83(0.65) ?
C(121) P(1) C(12) P(2) 175.47(0.57) ?
Ni(1) P(1) C(111) C(112) -164.01(0.87) ?
Ni(1) P(1) C(111) C(116) 19.65(1.20) ?
C(12) P(1) C(111) C(112) -42.84(1.14) ?
C(12) P(1) C(111) C(116) 140.82(1.01) ?
C(121) P(1) C(111) C(112) 64.51(1.10) ?
C(121) P(1) C(111) C(116) -111.83(1.07) ?
Ni(1) P(1) C(121) C(122) -87.60(1.01) ?
Ni(1) P(1) C(121) C(126) 87.79(0.96) ?
C(12) P(1) C(121) C(122) 150.92(0.95) ?
C(12) P(1) C(121) C(126) -33.69(1.07) ?
C(111) P(1) C(121) C(122) 42.07(1.06) ?
C(111) P(1) C(121) C(126) -142.54(0.98) ?
Ni(2) P(2) C(12) P(1) -44.42(0.60) ?
C(211) P(2) C(12) P(1) -168.29(0.56) ?
C(221) P(2) C(12) P(1) 84.31(0.61) ?
Ni(2) P(2) C(211) C(212) -83.07(1.01) ?
Ni(2) P(2) C(211) C(216) 92.56(0.94) ?
C(12) P(2) C(211) C(212) 37.30(1.09) ?
C(12) P(2) C(211) C(216) -147.07(0.93) ?
C(221) P(2) C(211) C(212) 143.11(0.99) ?
C(221) P(2) C(211) C(216) -41.26(1.04) ?
Ni(2) P(2) C(221) C(222) 14.07(1.19) ?
Ni(2) P(2) C(221) C(226) -169.96(0.87) ?
C(12) P(2) C(221) C(222) -108.17(1.02) ?
C(12) P(2) C(221) C(226) 67.81(1.11) ?
C(211) P(2) C(221) C(222) 145.22(1.00) ?
C(211) P(2) C(221) C(226) -38.80(1.16) ?
Ni(2) P(3) C(34) P(4) 36.76(0.67) ?
C(311) P(3) C(34) P(4) 170.31(0.59) ?
C(321) P(3) C(34) P(4) -82.94(0.63) ?
Ni(2) P(3) C(311) C(312) 55.06(1.02) ?
Ni(2) P(3) C(311) C(316) -132.04(0.84) ?
C(34) P(3) C(311) C(312) -68.18(0.94) ?
C(34) P(3) C(311) C(316) 104.72(0.99) ?
C(321) P(3) C(311) C(312) -179.26(0.86) ?
C(321) P(3) C(311) C(316) -6.36(1.04) ?
Ni(2) P(3) C(321) C(322) -129.57(0.82) ?
Ni(2) P(3) C(321) C(326) 50.33(0.87) ?
C(34) P(3) C(321) C(322) -9.11(0.99) ?
C(34) P(3) C(321) C(326) 170.78(0.79) ?
C(311) P(3) C(321) C(322) 94.74(0.94) ?
C(311) P(3) C(321) C(326) -85.37(0.86) ?
Ni(3) P(4) C(34) P(3) -34.22(0.67) ?
C(411) P(4) C(34) P(3) 93.52(0.66) ?
C(421) P(4) C(34) P(3) -162.87(0.62) ?
Ni(3) P(4) C(411) C(412) -0.68(1.18) ?
Ni(3) P(4) C(411) C(416) 176.85(0.80) ?
C(34) P(4) C(411) C(412) -122.03(1.04) ?
C(34) P(4) C(411) C(416) 55.50(1.04) ?
C(421) P(4) C(411) C(412) 131.66(1.06) ?
C(421) P(4) C(411) C(416) -50.81(1.06) ?
Ni(3) P(4) C(421) C(422) 82.72(1.09) ?
Ni(3) P(4) C(421) C(426) -94.97(1.11) ?
C(34) P(4) C(421) C(422) -155.32(1.02) ?
C(34) P(4) C(421) C(426) 26.99(1.23) ?
C(411) P(4) C(421) C(422) -49.25(1.15) ?
C(411) P(4) C(421) C(426) 133.06(1.13) ?
Ni(3) P(5) C(56) P(6) -46.23(0.66) ?
C(511) P(5) C(56) P(6) -172.71(0.63) ?
C(521) P(5) C(56) P(6) 79.36(0.68) ?
Ni(3) P(5) C(511) C(512) -52.16(0.90) ?
Ni(3) P(5) C(511) C(516) 126.50(0.82) ?
C(56) P(5) C(511) C(512) 66.62(0.90) ?
C(56) P(5) C(511) C(516) -114.72(0.92) ?
C(521) P(5) C(511) C(512) 176.85(0.85) ?
C(521) P(5) C(511) C(516) -4.48(0.99) ?
Ni(3) P(5) C(521) C(522) -43.99(1.06) ?
Ni(3) P(5) C(521) C(526) 135.36(0.86) ?
C(56) P(5) C(521) C(522) -165.78(0.97) ?
C(56) P(5) C(521) C(526) 13.57(1.07) ?
C(511) P(5) C(521) C(522) 89.65(1.01) ?
C(511) P(5) C(521) C(526) -91.00(0.98) ?
Ni(1) P(6) C(56) P(5) 30.85(0.71) ?
C(611) P(6) C(56) P(5) 152.03(0.64) ?
C(621) P(6) C(56) P(5) -100.24(0.68) ?
Ni(1) P(6) C(611) C(612) -107.20(1.02) ?
Ni(1) P(6) C(611) C(616) 68.54(0.98) ?
C(56) P(6) C(611) C(612) 134.54(1.03) ?
C(56) P(6) C(611) C(616) -49.72(1.04) ?
C(621) P(6) C(611) C(612) 28.73(1.15) ?
C(621) P(6) C(611) C(616) -155.53(0.96) ?
Ni(1) P(6) C(621) C(622) -178.63(0.88) ?
Ni(1) P(6) C(621) C(626) -7.07(1.23) ?
C(56) P(6) C(621) C(622) -55.53(1.16) ?
C(56) P(6) C(621) C(626) 116.03(1.01) ?
C(611) P(6) C(621) C(622) 50.05(1.18) ?
C(611) P(6) C(621) C(626) -138.39(1.00) ?
P(1) C(111) C(112) C(113) -176.98(0.98) ?
C(116) C(111) C(112) C(113) -0.61(1.89) ?
P(1) C(111) C(116) C(115) 177.49(0.98) ?
C(112) C(111) C(116) C(115) 1.13(1.89) ?
C(111) C(112) C(113) C(114) 0.07(1.96) ?
C(112) C(113) C(114) C(115) -0.05(2.22) ?
C(113) C(114) C(115) C(116) 0.57(2.20) ?
C(114) C(115) C(116) C(111) -1.11(1.97) ?
P(1) C(121) C(122) C(123) 173.12(1.00) ?
C(126) C(121) C(122) C(123) -2.45(1.77) ?
P(1) C(121) C(126) C(125) -174.29(0.96) ?
C(122) C(121) C(126) C(125) 1.19(1.74) ?
C(121) C(122) C(123) C(124) 1.40(2.01) ?
C(122) C(123) C(124) C(125) 1.01(2.15) ?
C(123) C(124) C(125) C(126) -2.26(2.11) ?
C(124) C(125) C(126) C(121) 1.15(1.96) ?
P(2) C(211) C(212) C(213) 176.98(0.97) ?
C(216) C(211) C(212) C(213) 1.36(1.78) ?
P(2) C(211) C(216) C(215) -177.22(0.95) ?
C(212) C(211) C(216) C(215) -1.45(1.75) ?
C(211) C(212) C(213) C(214) -0.29(1.99) ?
C(212) C(213) C(214) C(215) -0.69(2.05) ?
C(213) C(214) C(215) C(216) 0.58(2.03) ?
C(214) C(215) C(216) C(211) 0.48(1.92) ?
P(2) C(221) C(222) C(223) 176.28(0.96) ?
C(226) C(221) C(222) C(223) 0.18(1.82) ?
P(2) C(221) C(226) C(225) -175.67(0.96) ?
C(222) C(221) C(226) C(225) 0.36(1.83) ?
C(221) C(222) C(223) C(224) -0.22(2.05) ?
C(222) C(223) C(224) C(225) -0.29(2.21) ?
C(223) C(224) C(225) C(226) 0.84(2.14) ?
C(224) C(225) C(226) C(221) -0.88(1.96) ?
P(3) C(311) C(312) C(313) 171.80(0.92) ?
C(316) C(311) C(312) C(313) -1.58(1.67) ?
P(3) C(311) C(316) C(315) -172.10(0.97) ?
C(312) C(311) C(316) C(315) 1.01(1.72) ?
C(311) C(312) C(313) C(314) 0.43(1.86) ?
C(312) C(313) C(314) C(315) 1.40(1.94) ?
C(313) C(314) C(315) C(316) -1.93(1.92) ?
C(314) C(315) C(316) C(311) 0.70(1.90) ?
P(3) C(321) C(322) C(323) 177.54(0.89) ?
C(326) C(321) C(322) C(323) -2.35(1.63) ?
P(3) C(321) C(326) C(325) -178.16(0.92) ?
C(322) C(321) C(326) C(325) 1.74(1.67) ?
C(321) C(322) C(323) C(324) 0.81(1.87) ?
C(322) C(323) C(324) C(325) 1.41(1.97) ?
C(323) C(324) C(325) C(326) -2.03(1.89) ?
C(324) C(325) C(326) C(321) 0.46(1.84) ?
P(4) C(411) C(412) C(413) 175.57(1.05) ?
C(416) C(411) C(412) C(413) -2.02(1.87) ?
P(4) C(411) C(416) C(415) -176.11(1.01) ?
C(412) C(411) C(416) C(415) 1.54(1.81) ?
C(411) C(412) C(413) C(414) 1.81(2.10) ?
C(412) C(413) C(414) C(415) -1.06(2.21) ?
C(413) C(414) C(415) C(416) 0.61(2.19) ?
C(414) C(415) C(416) C(411) -0.87(2.04) ?
P(4) C(421) C(422) C(423) -175.94(1.01) ?
C(426) C(421) C(422) C(423) 1.90(1.91) ?
P(4) C(421) C(426) C(425) 176.67(1.01) ?
C(422) C(421) C(426) C(425) -1.06(1.92) ?
C(421) C(422) C(423) C(424) -2.80(2.01) ?
C(422) C(423) C(424) C(425) 2.79(2.02) ?
C(423) C(424) C(425) C(426) -1.96(1.99) ?
C(424) C(425) C(426) C(421) 1.10(1.98) ?
P(5) C(511) C(512) C(513) 178.22(0.91) ?
C(516) C(511) C(512) C(513) -0.49(1.67) ?
P(5) C(511) C(516) C(515) -178.88(0.87) ?
C(512) C(511) C(516) C(515) -0.23(1.63) ?
C(511) C(512) C(513) C(514) 0.45(1.87) ?
C(512) C(513) C(514) C(515) 0.34(2.16) ?
C(513) C(514) C(515) C(516) -1.07(2.23) ?
C(514) C(515) C(516) C(511) 1.02(1.91) ?
P(5) C(521) C(522) C(523) 176.50(1.20) ?
C(526) C(521) C(522) C(523) -2.87(2.00) ?
P(5) C(521) C(526) C(525) -175.66(1.01) ?
C(522) C(521) C(526) C(525) 3.68(1.84) ?
C(521) C(522) C(523) C(524) 0.91(2.49) ?
C(522) C(523) C(524) C(525) 0.31(2.71) ?
C(523) C(524) C(525) C(526) 0.44(2.47) ?
C(524) C(525) C(526) C(521) -2.46(2.09) ?
P(6) C(611) C(612) C(613) 175.06(1.11) ?
C(616) C(611) C(612) C(613) -0.68(1.96) ?
P(6) C(611) C(616) C(614) -174.89(1.00) ?
C(612) C(611) C(616) C(614) 0.98(1.84) ?
C(611) C(612) C(613) C(615) 0.43(2.33) ?
C(612) C(613) C(615) C(614) -0.46(2.52) ?
C(616) C(614) C(615) C(613) 0.76(2.41) ?
C(615) C(614) C(616) C(611) -1.04(2.11) ?
P(6) C(621) C(622) C(623) 172.39(1.04) ?
C(626) C(621) C(622) C(623) 0.75(1.88) ?
P(6) C(621) C(626) C(625) -172.57(1.04) ?
C(622) C(621) C(626) C(625) -0.74(1.88) ?
C(621) C(622) C(623) C(624) -1.50(2.09) ?
C(622) C(623) C(624) C(625) 2.29(2.38) ?
C(623) C(624) C(625) C(626) -2.28(2.40) ?
C(624) C(625) C(626) C(621) 1.51(2.13) ?
